data_2235177
loop_
_publ_author_name
'Breunig, Jens'
'Lerner, Hans-Wolfram'
'Bolte, Michael'

_publ_section_title
;
 A triclinic polymorph of
 bis(\m-di-<i>tert</i>-butylphosphanido)bis[(di-<i>tert</i>-butylphosphane)palladium(I)]
;
_journal_coeditor_code NG5274
_journal_issue 6
_journal_name_full 'Acta Crystallographica Section E'
_journal_page_first m836
_journal_paper_doi 10.1107/S1600536812023574
_journal_volume 68
_journal_year 2012
_chemical_formula_iupac '[Pd2 (C8 H18 P)2 (C8 H19 P)2]'
_chemical_formula_moiety 'C32 H74 P4 Pd2'
_chemical_formula_sum 'C32 H74 P4 Pd2'
_chemical_formula_weight 795.59
_chemical_name_systematic
;
bis(\m-di-<i>tert</i>-butylphosphanido)bis[(di-<i>tert</i>-
butylphosphane)palladium(I)]
;
_space_group_IT_number 2
_symmetry_cell_setting triclinic
_symmetry_space_group_name_Hall '-P 1'
_symmetry_space_group_name_H-M 'P -1'
_atom_sites_solution_hydrogens geom
_atom_sites_solution_primary direct
_atom_sites_solution_secondary difmap
_audit_creation_method SHELXL97
_cell_angle_alpha 89.064(5)
_cell_angle_beta 67.307(4)
_cell_angle_gamma 75.330(5)
_cell_formula_units_Z 1
_cell_length_a 9.0721(5)
_cell_length_b 10.5156(6)
_cell_length_c 11.5351(6)
_cell_measurement_reflns_used 11232
_cell_measurement_temperature 173(2)
_cell_measurement_theta_max 28.0
_cell_measurement_theta_min 3.5
_cell_volume 978.06(10)
_computing_cell_refinement 'X-AREA (Stoe & Cie, 2001)'
_computing_data_collection 'X-AREA (Stoe & Cie, 2001)'
_computing_data_reduction 'X-AREA (Stoe & Cie, 2001)'
_computing_molecular_graphics 'XP (Sheldrick, 2008)'
_computing_publication_material 'SHELXL97 (Sheldrick, 2008)'
_computing_structure_refinement 'SHELXL97 (Sheldrick, 2008)'
_computing_structure_solution 'SHELXS97 (Sheldrick, 2008)'
_diffrn_ambient_temperature 173(2)
_diffrn_measured_fraction_theta_full 0.997
_diffrn_measured_fraction_theta_max 0.994
_diffrn_measurement_device_type 'Stoe IPDS II two-circle'
_diffrn_measurement_method \w
_diffrn_radiation_monochromator graphite
_diffrn_radiation_source 'fine-focus sealed tube'
_diffrn_radiation_type MoK\a
_diffrn_radiation_wavelength 0.71073
_diffrn_reflns_av_R_equivalents 0.0658
_diffrn_reflns_av_sigmaI/netI 0.0451
_diffrn_reflns_limit_h_max 11
_diffrn_reflns_limit_h_min -11
_diffrn_reflns_limit_k_max 13
_diffrn_reflns_limit_k_min -13
_diffrn_reflns_limit_l_max 14
_diffrn_reflns_limit_l_min -14
_diffrn_reflns_number 13922
_diffrn_reflns_theta_full 25.00
_diffrn_reflns_theta_max 27.54
_diffrn_reflns_theta_min 3.51
_diffrn_standards_number 0
_exptl_absorpt_coefficient_mu 1.102
_exptl_absorpt_correction_T_max 0.9573
_exptl_absorpt_correction_T_min 0.7857
_exptl_absorpt_correction_type multi-scan
_exptl_absorpt_process_details '(MULABS; Spek, 2009; Blessing, 1995)'
_exptl_crystal_colour red
_exptl_crystal_density_diffrn 1.351
_exptl_crystal_density_method 'not measured'
_exptl_crystal_description plate
_exptl_crystal_F_000 418
_exptl_crystal_size_max 0.23
_exptl_crystal_size_mid 0.14
_exptl_crystal_size_min 0.04
_refine_diff_density_max 2.310
_refine_diff_density_min -1.338
_refine_ls_extinction_method none
_refine_ls_goodness_of_fit_ref 1.054
_refine_ls_hydrogen_treatment mixed
_refine_ls_matrix_type full
_refine_ls_number_parameters 176
_refine_ls_number_reflns 4481
_refine_ls_number_restraints 0
_refine_ls_restrained_S_all 1.054
_refine_ls_R_factor_all 0.0465
_refine_ls_R_factor_gt 0.0421
_refine_ls_shift/su_max 0.000
_refine_ls_shift/su_mean 0.000
_refine_ls_structure_factor_coef Fsqd
_refine_ls_weighting_details 'calc w = 1/[\s^2^(Fo^2^)+(0.0669P)^2^+1.1837P] where P=(Fo^2^+2Fc^2^)/3'
_refine_ls_weighting_scheme calc
_refine_ls_wR_factor_gt 0.1090
_refine_ls_wR_factor_ref 0.1112
_reflns_number_gt 4083
_reflns_number_total 4481
_reflns_threshold_expression I>2\s(I)
_cod_data_source_file ng5274.cif
_cod_data_source_block I
_cod_original_cell_volume 978.06(9)
_cod_database_code 2235177
_cod_database_fobs_code 2235177

loop_
_symmetry_equiv_pos_as_xyz
'x, y, z'
'-x, -y, -z'

loop_
_atom_site_type_symbol
_atom_site_label
_atom_site_fract_x
_atom_site_fract_y
_atom_site_fract_z
_atom_site_U_iso_or_equiv
_atom_site_adp_type
_atom_site_calc_flag
_atom_site_refinement_flags
_atom_site_occupancy
_atom_site_symmetry_multiplicity
Pd Pd1 0.50058(3) 0.07733(2) 0.41089(2) 0.01892(10) Uani d . 1 1
P P1 0.46490(10) 0.14997(8) 0.61308(7) 0.02064(18) Uani d . 1 1
P P2 0.49486(11) 0.23437(8) 0.27214(8) 0.02250(18) Uani d . 1 1
H H2 0.479(6) 0.345(5) 0.312(4) 0.033(11) Uiso d . 1 1
C C1 0.2544(4) 0.2667(4) 0.7086(3) 0.0275(7) Uani d . 1 1
C C2 0.6381(4) 0.2167(3) 0.6181(3) 0.0256(7) Uani d . 1 1
C C3 0.3122(5) 0.2678(4) 0.2244(3) 0.0305(7) Uani d . 1 1
C C4 0.6950(5) 0.2228(4) 0.1328(3) 0.0290(7) Uani d . 1 1
C C11 0.2300(6) 0.4002(4) 0.6554(5) 0.0476(11) Uani d . 1 1
H H11A 0.3097 0.4445 0.6620 0.071 Uiso calc R 1 1
H H11B 0.1170 0.4546 0.7034 0.071 Uiso calc R 1 1
H H11C 0.2476 0.3874 0.5666 0.071 Uiso calc R 1 1
C C12 0.2212(6) 0.2872(5) 0.8483(4) 0.0439(10) Uani d . 1 1
H H12A 0.2370 0.2013 0.8827 0.066 Uiso calc R 1 1
H H12B 0.1070 0.3404 0.8943 0.066 Uiso calc R 1 1
H H12C 0.2983 0.3328 0.8574 0.066 Uiso calc R 1 1
C C13 0.1300(5) 0.1985(4) 0.6982(4) 0.0379(9) Uani d . 1 1
H H13A 0.1452 0.1125 0.7325 0.057 Uiso calc R 1 1
H H13B 0.1476 0.1859 0.6094 0.057 Uiso calc R 1 1
H H13C 0.0171 0.2533 0.7461 0.057 Uiso calc R 1 1
C C21 0.6472(6) 0.3438(4) 0.5533(5) 0.0418(10) Uani d . 1 1
H H21A 0.6534 0.3300 0.4676 0.063 Uiso calc R 1 1
H H21B 0.7460 0.3685 0.5496 0.063 Uiso calc R 1 1
H H21C 0.5480 0.4146 0.6013 0.063 Uiso calc R 1 1
C C22 0.6292(6) 0.2379(6) 0.7517(4) 0.0456(11) Uani d . 1 1
H H22A 0.6238 0.1561 0.7931 0.068 Uiso calc R 1 1
H H22B 0.5299 0.3085 0.8000 0.068 Uiso calc R 1 1
H H22C 0.7281 0.2626 0.7476 0.068 Uiso calc R 1 1
C C23 0.7975(5) 0.1095(4) 0.5433(4) 0.0360(8) Uani d . 1 1
H H23A 0.7947 0.0269 0.5837 0.054 Uiso calc R 1 1
H H23B 0.8935 0.1373 0.5416 0.054 Uiso calc R 1 1
H H23C 0.8063 0.0956 0.4568 0.054 Uiso calc R 1 1
C C31 0.1604(5) 0.2900(6) 0.3489(4) 0.0508(13) Uani d . 1 1
H H31A 0.1710 0.2125 0.3963 0.076 Uiso calc R 1 1
H H31B 0.0602 0.3038 0.3315 0.076 Uiso calc R 1 1
H H31C 0.1526 0.3679 0.3986 0.076 Uiso calc R 1 1
C C32 0.2917(7) 0.3882(6) 0.1519(5) 0.0564(14) Uani d . 1 1
H H32A 0.2869 0.4658 0.2005 0.085 Uiso calc R 1 1
H H32B 0.1889 0.4024 0.1382 0.085 Uiso calc R 1 1
H H32C 0.3862 0.3741 0.0703 0.085 Uiso calc R 1 1
C C33 0.3187(7) 0.1459(6) 0.1504(6) 0.0576(14) Uani d . 1 1
H H33A 0.3317 0.0689 0.1981 0.086 Uiso calc R 1 1
H H33B 0.4130 0.1307 0.0686 0.086 Uiso calc R 1 1
H H33C 0.2157 0.1599 0.1370 0.086 Uiso calc R 1 1
C C41 0.6962(6) 0.3430(5) 0.0581(5) 0.0507(12) Uani d . 1 1
H H41A 0.6656 0.4223 0.1148 0.076 Uiso calc R 1 1
H H41B 0.6163 0.3516 0.0186 0.076 Uiso calc R 1 1
H H41C 0.8074 0.3328 -0.0075 0.076 Uiso calc R 1 1
C C42 0.8260(6) 0.2088(6) 0.1887(4) 0.0475(11) Uani d . 1 1
H H42A 0.7977 0.2872 0.2458 0.071 Uiso calc R 1 1
H H42B 0.9349 0.1998 0.1204 0.071 Uiso calc R 1 1
H H42C 0.8292 0.1303 0.2356 0.071 Uiso calc R 1 1
C C43 0.7432(7) 0.0998(5) 0.0447(4) 0.0513(12) Uani d . 1 1
H H43A 0.7428 0.0222 0.0928 0.077 Uiso calc R 1 1
H H43B 0.8544 0.0899 -0.0208 0.077 Uiso calc R 1 1
H H43C 0.6635 0.1081 0.0051 0.077 Uiso calc R 1 1

loop_
_atom_site_aniso_label
_atom_site_aniso_U_11
_atom_site_aniso_U_22
_atom_site_aniso_U_33
_atom_site_aniso_U_12
_atom_site_aniso_U_13
_atom_site_aniso_U_23
Pd1 0.02206(14) 0.01645(14) 0.01839(13) -0.00473(9) -0.00844(9) 0.00263(8)
P1 0.0242(4) 0.0166(4) 0.0205(4) -0.0051(3) -0.0085(3) 0.0012(3)
P2 0.0298(4) 0.0190(4) 0.0194(4) -0.0058(3) -0.0110(3) 0.0036(3)
C1 0.0252(16) 0.0240(17) 0.0274(16) -0.0013(13) -0.0072(13) -0.0011(13)
C2 0.0277(16) 0.0240(17) 0.0263(16) -0.0077(13) -0.0115(13) -0.0001(12)
C3 0.0291(17) 0.0328(19) 0.0302(17) -0.0051(15) -0.0144(14) 0.0069(14)
C4 0.0316(18) 0.0306(19) 0.0247(16) -0.0105(15) -0.0098(14) 0.0054(13)
C11 0.038(2) 0.026(2) 0.062(3) 0.0038(17) -0.010(2) 0.0070(19)
C12 0.038(2) 0.052(3) 0.0302(19) -0.0041(19) -0.0060(17) -0.0134(18)
C13 0.0273(18) 0.040(2) 0.042(2) -0.0073(16) -0.0103(16) -0.0037(17)
C21 0.046(2) 0.030(2) 0.058(3) -0.0197(18) -0.025(2) 0.0115(18)
C22 0.040(2) 0.069(3) 0.035(2) -0.018(2) -0.0187(18) -0.005(2)
C23 0.0261(17) 0.034(2) 0.043(2) -0.0082(15) -0.0092(16) -0.0012(16)
C31 0.030(2) 0.078(4) 0.038(2) -0.006(2) -0.0127(18) 0.017(2)
C32 0.048(3) 0.060(3) 0.066(3) -0.011(2) -0.031(2) 0.038(3)
C33 0.061(3) 0.059(3) 0.070(3) -0.010(3) -0.047(3) -0.008(3)
C41 0.043(2) 0.052(3) 0.050(3) -0.017(2) -0.009(2) 0.027(2)
C42 0.035(2) 0.073(3) 0.037(2) -0.019(2) -0.0144(18) 0.009(2)
C43 0.056(3) 0.052(3) 0.033(2) -0.013(2) -0.004(2) -0.0114(19)

loop_
_atom_type_symbol
_atom_type_description
_atom_type_scat_dispersion_real
_atom_type_scat_dispersion_imag
_atom_type_scat_source
C C 0.0033 0.0016 'International Tables Vol C Tables 4.2.6.8 and 6.1.1.4'
H H 0.0000 0.0000 'International Tables Vol C Tables 4.2.6.8 and 6.1.1.4'
P P 0.1023 0.0942 'International Tables Vol C Tables 4.2.6.8 and 6.1.1.4'
Pd Pd -0.9988 1.0072 'International Tables Vol C Tables 4.2.6.8 and 6.1.1.4'

loop_
_geom_angle_atom_site_label_1
_geom_angle_atom_site_label_2
_geom_angle_atom_site_label_3
_geom_angle_site_symmetry_1
_geom_angle_site_symmetry_3
_geom_angle
P2 Pd1 P1 . 2_656 130.80(3)
P2 Pd1 P1 . . 116.70(3)
P1 Pd1 P1 2_656 . 112.50(2)
P2 Pd1 Pd1 . 2_656 172.88(3)
P1 Pd1 Pd1 2_656 2_656 56.31(2)
P1 Pd1 Pd1 . 2_656 56.19(2)
C2 P1 C1 . . 110.95(16)
C2 P1 Pd1 . 2_656 120.70(11)
C1 P1 Pd1 . 2_656 121.18(12)
C2 P1 Pd1 . . 114.53(11)
C1 P1 Pd1 . . 114.77(12)
Pd1 P1 Pd1 2_656 . 67.50(2)
C4 P2 C3 . . 111.79(16)
C4 P2 Pd1 . . 116.35(12)
C3 P2 Pd1 . . 115.50(12)
C4 P2 H2 . . 96(2)
C3 P2 H2 . . 99(2)
Pd1 P2 H2 . . 115(2)
C11 C1 C13 . . 109.2(3)
C11 C1 C12 . . 109.4(4)
C13 C1 C12 . . 108.0(3)
C11 C1 P1 . . 112.3(3)
C13 C1 P1 . . 104.7(3)
C12 C1 P1 . . 113.1(3)
C21 C2 C22 . . 109.5(3)
C21 C2 C23 . . 108.1(3)
C22 C2 C23 . . 108.3(3)
C21 C2 P1 . . 112.6(3)
C22 C2 P1 . . 113.2(3)
C23 C2 P1 . . 104.7(2)
C32 C3 C33 . . 110.2(4)
C32 C3 C31 . . 108.5(4)
C33 C3 C31 . . 107.5(4)
C32 C3 P2 . . 115.2(3)
C33 C3 P2 . . 110.3(3)
C31 C3 P2 . . 104.7(3)
C41 C4 C43 . . 109.4(4)
C41 C4 C42 . . 108.2(4)
C43 C4 C42 . . 108.0(4)
C41 C4 P2 . . 114.6(3)
C43 C4 P2 . . 111.1(3)
C42 C4 P2 . . 105.1(3)
C1 C11 H11A . . 109.5
C1 C11 H11B . . 109.5
H11A C11 H11B . . 109.5
C1 C11 H11C . . 109.5
H11A C11 H11C . . 109.5
H11B C11 H11C . . 109.5
C1 C12 H12A . . 109.5
C1 C12 H12B . . 109.5
H12A C12 H12B . . 109.5
C1 C12 H12C . . 109.5
H12A C12 H12C . . 109.5
H12B C12 H12C . . 109.5
C1 C13 H13A . . 109.5
C1 C13 H13B . . 109.5
H13A C13 H13B . . 109.5
C1 C13 H13C . . 109.5
H13A C13 H13C . . 109.5
H13B C13 H13C . . 109.5
C2 C21 H21A . . 109.5
C2 C21 H21B . . 109.5
H21A C21 H21B . . 109.5
C2 C21 H21C . . 109.5
H21A C21 H21C . . 109.5
H21B C21 H21C . . 109.5
C2 C22 H22A . . 109.5
C2 C22 H22B . . 109.5
H22A C22 H22B . . 109.5
C2 C22 H22C . . 109.5
H22A C22 H22C . . 109.5
H22B C22 H22C . . 109.5
C2 C23 H23A . . 109.5
C2 C23 H23B . . 109.5
H23A C23 H23B . . 109.5
C2 C23 H23C . . 109.5
H23A C23 H23C . . 109.5
H23B C23 H23C . . 109.5
C3 C31 H31A . . 109.5
C3 C31 H31B . . 109.5
H31A C31 H31B . . 109.5
C3 C31 H31C . . 109.5
H31A C31 H31C . . 109.5
H31B C31 H31C . . 109.5
C3 C32 H32A . . 109.5
C3 C32 H32B . . 109.5
H32A C32 H32B . . 109.5
C3 C32 H32C . . 109.5
H32A C32 H32C . . 109.5
H32B C32 H32C . . 109.5
C3 C33 H33A . . 109.5
C3 C33 H33B . . 109.5
H33A C33 H33B . . 109.5
C3 C33 H33C . . 109.5
H33A C33 H33C . . 109.5
H33B C33 H33C . . 109.5
C4 C41 H41A . . 109.5
C4 C41 H41B . . 109.5
H41A C41 H41B . . 109.5
C4 C41 H41C . . 109.5
H41A C41 H41C . . 109.5
H41B C41 H41C . . 109.5
C4 C42 H42A . . 109.5
C4 C42 H42B . . 109.5
H42A C42 H42B . . 109.5
C4 C42 H42C . . 109.5
H42A C42 H42C . . 109.5
H42B C42 H42C . . 109.5
C4 C43 H43A . . 109.5
C4 C43 H43B . . 109.5
H43A C43 H43B . . 109.5
C4 C43 H43C . . 109.5
H43A C43 H43C . . 109.5
H43B C43 H43C . . 109.5

loop_
_geom_bond_atom_site_label_1
_geom_bond_atom_site_label_2
_geom_bond_site_symmetry_2
_geom_bond_distance
Pd1 P2 . 2.2860(8)
Pd1 P1 2_656 2.3374(9)
Pd1 P1 . 2.3405(8)
Pd1 Pd1 2_656 2.5988(5)
P1 C2 . 1.896(4)
P1 C1 . 1.898(4)
P1 Pd1 2_656 2.3373(9)
P2 C4 . 1.881(4)
P2 C3 . 1.891(4)
P2 H2 . 1.21(5)
C1 C11 . 1.521(6)
C1 C13 . 1.523(5)
C1 C12 . 1.529(5)
C2 C21 . 1.526(5)
C2 C22 . 1.529(5)
C2 C23 . 1.533(5)
C3 C32 . 1.517(6)
C3 C33 . 1.528(6)
C3 C31 . 1.528(6)
C4 C41 . 1.519(6)
C4 C43 . 1.520(6)
C4 C42 . 1.532(6)
C11 H11A . 0.9800
C11 H11B . 0.9800
C11 H11C . 0.9800
C12 H12A . 0.9800
C12 H12B . 0.9800
C12 H12C . 0.9800
C13 H13A . 0.9800
C13 H13B . 0.9800
C13 H13C . 0.9800
C21 H21A . 0.9800
C21 H21B . 0.9800
C21 H21C . 0.9800
C22 H22A . 0.9800
C22 H22B . 0.9800
C22 H22C . 0.9800
C23 H23A . 0.9800
C23 H23B . 0.9800
C23 H23C . 0.9800
C31 H31A . 0.9800
C31 H31B . 0.9800
C31 H31C . 0.9800
C32 H32A . 0.9800
C32 H32B . 0.9800
C32 H32C . 0.9800
C33 H33A . 0.9800
C33 H33B . 0.9800
C33 H33C . 0.9800
C41 H41A . 0.9800
C41 H41B . 0.9800
C41 H41C . 0.9800
C42 H42A . 0.9800
C42 H42B . 0.9800
C42 H42C . 0.9800
C43 H43A . 0.9800
C43 H43B . 0.9800
C43 H43C . 0.9800

loop_
_geom_torsion_atom_site_label_1
_geom_torsion_atom_site_label_2
_geom_torsion_atom_site_label_3
_geom_torsion_atom_site_label_4
_geom_torsion_site_symmetry_1
_geom_torsion_site_symmetry_4
_geom_torsion
P2 Pd1 P1 C2 . . -65.64(13)
P1 Pd1 P1 C2 2_656 . 114.74(13)
Pd1 Pd1 P1 C2 2_656 . 114.74(13)
P2 Pd1 P1 C1 . . 64.42(13)
P1 Pd1 P1 C1 2_656 . -115.21(13)
Pd1 Pd1 P1 C1 2_656 . -115.21(13)
P2 Pd1 P1 Pd1 . 2_656 179.63(3)
P1 Pd1 P1 Pd1 2_656 2_656 0.0
P1 Pd1 P2 C4 2_656 . -67.41(14)
P1 Pd1 P2 C4 . . 113.05(14)
P1 Pd1 P2 C3 2_656 . 66.64(15)
P1 Pd1 P2 C3 . . -112.90(14)
C2 P1 C1 C11 . . 63.1(3)
Pd1 P1 C1 C11 2_656 . -146.4(3)
Pd1 P1 C1 C11 . . -68.7(3)
C2 P1 C1 C13 . . -178.6(2)
Pd1 P1 C1 C13 2_656 . -28.1(3)
Pd1 P1 C1 C13 . . 49.6(3)
C2 P1 C1 C12 . . -61.3(3)
Pd1 P1 C1 C12 2_656 . 89.3(3)
Pd1 P1 C1 C12 . . 167.0(3)
C1 P1 C2 C21 . . -65.6(3)
Pd1 P1 C2 C21 2_656 . 143.7(3)
Pd1 P1 C2 C21 . . 66.4(3)
C1 P1 C2 C22 . . 59.4(3)
Pd1 P1 C2 C22 2_656 . -91.3(3)
Pd1 P1 C2 C22 . . -168.7(3)
C1 P1 C2 C23 . . 177.2(2)
Pd1 P1 C2 C23 2_656 . 26.5(3)
Pd1 P1 C2 C23 . . -50.9(3)
C4 P2 C3 C32 . . -54.6(4)
Pd1 P2 C3 C32 . . 169.3(3)
C4 P2 C3 C33 . . 71.0(4)
Pd1 P2 C3 C33 . . -65.1(4)
C4 P2 C3 C31 . . -173.6(3)
Pd1 P2 C3 C31 . . 50.3(3)
C3 P2 C4 C41 . . 56.2(4)
Pd1 P2 C4 C41 . . -168.2(3)
C3 P2 C4 C43 . . -68.6(4)
Pd1 P2 C4 C43 . . 67.1(3)
C3 P2 C4 C42 . . 174.9(3)
Pd1 P2 C4 C42 . . -49.5(3)
